data_7060655
loop_
_publ_author_name
'Juneja, Navkiran'
'Unruh, Daniel K.'
'Groeneman, Ryan H.'
'Hutchins, Kristin M.'

_publ_section_title
;
 Positive thermal expansion facilitates the formation of argentophilic
 forces following an order--disorder phase transition
;
_journal_issue 20
_journal_name_full 'New Journal of Chemistry'
_journal_page_first 8898
_journal_page_last 8901
_journal_paper_doi 10.1039/D1NJ00312G
_journal_volume 45
_journal_year 2021
_chemical_formula_moiety 'C27 H22 Ag F3 N2 O3 S'
_chemical_formula_sum 'C27 H22 Ag F3 N2 O3 S'
_chemical_formula_weight 619.39
_space_group_crystal_system monoclinic
_space_group_IT_number 15
_space_group_name_Hall '-C 2yc'
_space_group_name_H-M_alt 'C 1 2/c 1'
_atom_sites_solution_hydrogens geom
_atom_sites_solution_primary dual
_audit_creation_date 2020-09-21
_audit_creation_method
;
Olex2 1.3-ac4
(compiled 2020.03.28 svn.rd84adfe8 for Rigaku Oxford Diffraction, GUI svn.r6032)
;
_audit_update_record
;
2021-01-19 deposited with the CCDC.	2021-05-03 downloaded from the CCDC.
;
_cell_angle_alpha 90
_cell_angle_beta 97.2980(10)
_cell_angle_gamma 90
_cell_formula_units_Z 8
_cell_length_a 22.1376(3)
_cell_length_b 12.7162(2)
_cell_length_c 18.4036(2)
_cell_measurement_reflns_used 11321
_cell_measurement_temperature 250.06(10)
_cell_measurement_theta_max 72.9800
_cell_measurement_theta_min 4.0100
_cell_volume 5138.76(12)
_computing_cell_refinement 'CrysAlisPro 1.171.40.82a (Rigaku OD, 2020)'
_computing_data_collection 'CrysAlisPro 1.171.40.82a (Rigaku OD, 2020)'
_computing_data_reduction 'CrysAlisPro 1.171.40.82a (Rigaku OD, 2020)'
_computing_molecular_graphics 'Olex2 1.3-ac4 (Dolomanov et al., 2009)'
_computing_publication_material 'Olex2 1.3-ac4 (Dolomanov et al., 2009)'
_computing_structure_refinement 'XL  (Sheldrick, 2008)'
_computing_structure_solution 'SHELXT 2014/5 (Sheldrick, 2014)'
_diffrn_ambient_environment N~2~
_diffrn_ambient_temperature 250.06(10)
_diffrn_detector 'Hybrid Pixel Array Detector'
_diffrn_detector_area_resol_mean 10.0000
_diffrn_detector_type HyPix
_diffrn_measured_fraction_theta_full 0.999
_diffrn_measured_fraction_theta_max 0.980
_diffrn_measurement_details
;
List of Runs (angles in degrees, time in seconds):

  # Type    Start    End  Width  t~exp~   \w     \q     \k     \f   Frames
#--------------------------------------------------------------------------
  1  \w    -24.00  83.00   0.50    0.15    --    0.00  19.00  90.00  214
  2  \w     19.00 139.00   0.50    0.59    --   57.66  57.00  90.00  240
  3  \w    101.00 178.00   0.50    0.59    --  115.32  81.00  56.00  154
  4  \w     95.00 140.00   0.50    0.59    --   57.66 125.00 -30.00   90
  5  \w    103.00 178.00   0.50    0.59    --  115.32 111.00-120.00  150
  6  \w    103.00 178.00   0.50    0.59    --  115.32 111.00   0.00  150
  7  \w     72.00 178.00   0.50    0.59    --  115.32  50.00   0.00  212
  8  \w     63.00 146.00   0.50    0.59    --  115.32 178.00-120.00  166
  9  \w     12.00 140.00   0.50    0.59    --   57.66  77.00-180.00  256
 10  \w     32.00  59.00   0.50    0.59    --  115.32 -50.00 -30.00   54
 11  \w     33.00  76.00   0.50    0.59    --  115.32 -63.00 -30.00   86
 12  \w     32.00  59.00   0.50    0.59    --  115.32 -50.00   0.00   54
 13  \w     32.00  59.00   0.50    0.59    --  115.32 -50.00  60.00   54
 14  \w     33.00  76.00   0.50    0.59    --  115.32 -63.00 150.00   86
 15  \w    -21.00 106.00   0.50    0.59    --   57.66 -81.00 -66.00  254
 16  \w     23.00 163.00   0.50    0.59    --  115.32 -81.00 -66.00  280
 17  \w     33.00  76.00   0.50    0.59    --  115.32 -63.00-150.00   86
 18  \w     32.00  59.00   0.50    0.59    --  115.32 -50.00 -90.00   54
 19  \w     12.00 140.00   0.50    0.59    --   57.66  77.00 -60.00  256
 20  \w     12.00  96.00   0.50    0.59    --   57.66  77.00   0.00  168
 21  \w    -20.00  47.00   0.50    0.15    --    0.00 -81.00 -66.00  134
 22  \w    -24.00  25.00   0.50    0.59    --  -57.66  19.00  60.00   98
 23  \w    -24.00  25.00   0.50    0.59    --  -57.66  19.00 150.00   98
 24  \w    -24.00  25.00   0.50    0.59    --  -57.66  19.00  30.00   98
 25  \w    -48.00  43.00   0.50    0.15    --    0.00  81.00  56.00  182
 26  \w    -24.00  25.00   0.50    0.59    --  -57.66  19.00-120.00   98
 27  \w    -24.00  25.00   0.50    0.59    --  -57.66  19.00-180.00   98
 28  \w    -55.00 -22.00   0.50    0.59    -- -104.25  50.00 -90.00   66
 29  \w    -55.00 -22.00   0.50    0.59    -- -104.25  50.00-150.00   66
 30  \w    -82.00 -22.00   0.50    0.59    -- -104.25 111.00-180.00  120
 31  \w    -55.00 -22.00   0.50    0.59    -- -104.25  50.00   0.00   66
 32  \w    -55.00 -22.00   0.50    0.59    -- -104.25  50.00  30.00   66
 33  \w    -55.00 -22.00   0.50    0.59    -- -104.25  50.00  60.00   66
 34  \w   -105.00  25.00   0.50    0.59    --  -57.66  81.00  56.00  260
 35  \w    -46.00  83.00   0.50    0.15    --    0.00  77.00 150.00  258
 36  \w   -100.00 -41.00   0.50    0.15    --    0.00-178.00  90.00  118
 37  \w   -100.00 -41.00   0.50    0.15    --    0.00-178.00 120.00  118
 38  \w   -149.00 -80.00   0.50    0.59    --  -57.66 -81.00 -66.00  138
 39  \w   -177.00 -79.00   0.50    0.59    -- -104.25 -81.00 -66.00  196
 40  \w    -98.00 -39.00   0.50    0.15    --    0.00 178.00-120.00  118
;
_diffrn_measurement_device 'four-circle diffractometer'
_diffrn_measurement_device_type 'XtaLAB Synergy, Dualflex, HyPix'
_diffrn_measurement_method '\w scans'
_diffrn_orient_matrix_type 'CrysAlisPro convention (1999,Acta A55,543-557)'
_diffrn_orient_matrix_UB_11 -0.0348162000
_diffrn_orient_matrix_UB_12 0.1038519000
_diffrn_orient_matrix_UB_13 -0.0169919000
_diffrn_orient_matrix_UB_21 0.0093859000
_diffrn_orient_matrix_UB_22 -0.0100097000
_diffrn_orient_matrix_UB_23 -0.0812453000
_diffrn_orient_matrix_UB_31 -0.0601502000
_diffrn_orient_matrix_UB_32 -0.0616225000
_diffrn_orient_matrix_UB_33 -0.0153653000
_diffrn_radiation_monochromator mirror
_diffrn_radiation_probe x-ray
_diffrn_radiation_type 'Cu K\a'
_diffrn_radiation_wavelength 1.54184
_diffrn_reflns_av_R_equivalents 0.0278
_diffrn_reflns_av_unetI/netI 0.0193
_diffrn_reflns_Laue_measured_fraction_full 0.999
_diffrn_reflns_Laue_measured_fraction_max 0.980
_diffrn_reflns_limit_h_max 26
_diffrn_reflns_limit_h_min -27
_diffrn_reflns_limit_k_max 11
_diffrn_reflns_limit_k_min -15
_diffrn_reflns_limit_l_max 22
_diffrn_reflns_limit_l_min -22
_diffrn_reflns_number 24690
_diffrn_reflns_point_group_measured_fraction_full 0.999
_diffrn_reflns_point_group_measured_fraction_max 0.980
_diffrn_reflns_theta_full 67.684
_diffrn_reflns_theta_max 73.312
_diffrn_reflns_theta_min 4.017
_diffrn_source 'micro-focus sealed X-ray tube'
_diffrn_source_type 'PhotonJet (Cu) X-ray Source'
_exptl_absorpt_coefficient_mu 7.529
_exptl_absorpt_correction_T_max 1.000
_exptl_absorpt_correction_T_min 0.600
_exptl_absorpt_correction_type gaussian
_exptl_absorpt_process_details
;
CrysAlisPro 1.171.40.82a (Rigaku Oxford Diffraction, 2020)
Numerical absorption correction based on gaussian integration over
a multifaceted crystal model
Empirical absorption correction using spherical harmonics,
implemented in SCALE3 ABSPACK scaling algorithm.
;
_exptl_crystal_colour 'clear colourless'
_exptl_crystal_colour_lustre clear
_exptl_crystal_colour_primary colourless
_exptl_crystal_density_diffrn 1.601
_exptl_crystal_description block
_exptl_crystal_F_000 2496
_exptl_crystal_size_max 0.166
_exptl_crystal_size_mid 0.128
_exptl_crystal_size_min 0.094
_refine_diff_density_max 0.608
_refine_diff_density_min -0.626
_refine_diff_density_rms 0.053
_refine_ls_extinction_method none
_refine_ls_goodness_of_fit_ref 1.057
_refine_ls_hydrogen_treatment constr
_refine_ls_matrix_type full
_refine_ls_number_parameters 355
_refine_ls_number_reflns 5054
_refine_ls_number_restraints 42
_refine_ls_restrained_S_all 1.053
_refine_ls_R_factor_all 0.0428
_refine_ls_R_factor_gt 0.0372
_refine_ls_shift/su_max 0.001
_refine_ls_shift/su_mean 0.000
_refine_ls_structure_factor_coef Fsqd
_refine_ls_weighting_details 'w=1/[\s^2^(Fo^2^)+(0.0441P)^2^+7.4598P] where P=(Fo^2^+2Fc^2^)/3'
_refine_ls_weighting_scheme calc
_refine_ls_wR_factor_gt 0.0953
_refine_ls_wR_factor_ref 0.0998
_reflns_Friedel_coverage 0.000
_reflns_number_gt 4370
_reflns_number_total 5054
_reflns_threshold_expression 'I > 2\s(I)'
_cod_data_source_file d1nj00312g2.cif
_cod_data_source_block hut20_77_4_250_00
_cod_depositor_comments 'Adding full bibliography for 7060642--7060658.cif.'
_cod_database_code 7060655
_shelx_shelxl_version_number 2018/3
_chemical_oxdiff_formula 'Ag O C N H F S'
_shelx_space_group_comment
;
The symmetry employed for this shelxl refinement is uniquely defined
by the following loop, which should always be used as a source of
symmetry information in preference to the above space-group names.
They are only intended as comments.
;
_shelx_estimated_absorpt_t_max 0.538
_shelx_estimated_absorpt_t_min 0.368
_reflns_odcompleteness_completeness 99.88
_reflns_odcompleteness_iscentric 1
_reflns_odcompleteness_theta 66.97
_olex2_refinement_description
;
1. Fixed Uiso
 At 1.2 times of:
  All C(H) groups
2. Restrained distances
 C6A-C7A = C6B-C7B
 1.31871 with sigma of 0.02
 C3-C6A = C3-C6B = C7A-C8 = C7B-C8
 1.50211 with sigma of 0.02
3. Uiso/Uaniso restraints and constraints
C6A \\sim C7A \\sim C6B \\sim C7B: within 2A with sigma of 0.01 and sigma for
terminal atoms of 0.02 within 2A
4. Others
 Sof(C6B)=Sof(H6B)=Sof(C7B)=Sof(H7B)=1-FVAR(1)
 Sof(C6A)=Sof(H6A)=Sof(C7A)=Sof(H7A)=FVAR(1)
5.a Aromatic/amide H refined with riding coordinates:
 C1(H1), C2(H2), C4(H4), C5(H5), C6A(H6A), C7A(H7A), C6B(H6B), C7B(H7B),
 C9(H9), C10(H10), C11(H11), C12(H12), C13(H13), C14(H14), C15(H15), C17(H17),
 C18(H18), C19(H19), C20(H20), C22(H22), C23(H23), C24(H24), C25(H25), C26(H26)
;
_olex2_submission_special_instructions 'No special instructions were received'
_oxdiff_exptl_absorpt_empirical_details
;
Empirical correction (ABSPACK) includes:
- Absorption correction using spherical harmonics
- Frame scaling
;
_oxdiff_exptl_absorpt_empirical_full_max 1.312
_oxdiff_exptl_absorpt_empirical_full_min 0.724

loop_
_space_group_symop_operation_xyz
'x, y, z'
'-x, y, -z+1/2'
'x+1/2, y+1/2, z'
'-x+1/2, y+1/2, -z+1/2'
'-x, -y, -z'
'x, -y, z-1/2'
'-x+1/2, -y+1/2, -z'
'x+1/2, -y+1/2, z-1/2'

loop_
_atom_site_label
_atom_site_type_symbol
_atom_site_fract_x
_atom_site_fract_y
_atom_site_fract_z
_atom_site_U_iso_or_equiv
_atom_site_adp_type
_atom_site_occupancy
_atom_site_site_symmetry_order
_atom_site_calc_flag
_atom_site_refinement_flags_posn
_atom_site_refinement_flags_adp
_atom_site_refinement_flags_occupancy
_atom_site_disorder_assembly
_atom_site_disorder_group
Ag1 Ag 0.49799(2) 0.36306(2) 0.54623(2) 0.06958(11) Uani 1 1 d . . . . .
N1 N 0.42518(12) 0.4006(2) 0.60802(14) 0.0567(6) Uani 1 1 d . . . . .
N2 N 0.57868(12) 0.3445(2) 0.49531(15) 0.0557(6) Uani 1 1 d . . . . .
C1 C 0.37262(16) 0.3485(3) 0.5963(2) 0.0621(8) Uani 1 1 d . . . . .
H1 H 0.368810 0.296165 0.560770 0.075 Uiso 1 1 calc R U . . .
C2 C 0.32352(17) 0.3673(3) 0.6336(2) 0.0647(8) Uani 1 1 d . . . . .
H2 H 0.287928 0.328697 0.622079 0.078 Uiso 1 1 calc R U . . .
C3 C 0.32643(15) 0.4416(2) 0.68717(17) 0.0576(7) Uani 1 1 d D . . . .
C4 C 0.38061(17) 0.4962(3) 0.70028(19) 0.0670(9) Uani 1 1 d . . . . .
H4 H 0.385143 0.547883 0.736308 0.080 Uiso 1 1 calc R U . A 1
C5 C 0.42861(16) 0.4750(3) 0.66030(19) 0.0649(8) Uani 1 1 d . . . . .
H5 H 0.464350 0.513707 0.670151 0.078 Uiso 1 1 calc R U . . .
C6A C 0.27260(16) 0.4590(3) 0.72652(19) 0.0546(9) Uani 0.906(6) 1 d D U P B 1
H6A H 0.236349 0.425540 0.708752 0.066 Uiso 0.906(6) 1 calc R U P B 1
C7A C 0.27320(16) 0.5190(3) 0.7852(2) 0.0539(9) Uani 0.906(6) 1 d D U P B 1
H7A H 0.309196 0.553733 0.802272 0.065 Uiso 0.906(6) 1 calc R U P B 1
C6B C 0.3093(13) 0.496(2) 0.7538(14) 0.051(3) Uani 0.094(6) 1 d D U P B 2
H6B H 0.336951 0.533421 0.786523 0.062 Uiso 0.094(6) 1 calc R U P B 2
C7B C 0.2512(14) 0.487(3) 0.7614(17) 0.053(3) Uani 0.094(6) 1 d D U P B 2
H7B H 0.226772 0.448968 0.725828 0.064 Uiso 0.094(6) 1 calc R U P B 2
C8 C 0.22049(14) 0.5342(2) 0.82520(18) 0.0576(8) Uani 1 1 d D . . . .
C9 C 0.16060(15) 0.5066(3) 0.79788(19) 0.0618(8) Uani 1 1 d . . . . .
H9 H 0.152193 0.477544 0.751316 0.074 Uiso 1 1 calc R U . . .
C10 C 0.11398(15) 0.5225(3) 0.84014(19) 0.0641(8) Uani 1 1 d . . . . .
H10 H 0.074192 0.504580 0.821942 0.077 Uiso 1 1 calc R U . . .
C11 C 0.12665(16) 0.5647(3) 0.9090(2) 0.0663(9) Uani 1 1 d . . . . .
H11 H 0.095233 0.574740 0.937364 0.080 Uiso 1 1 calc R U . . .
C12 C 0.18456(17) 0.5923(3) 0.9364(2) 0.0701(9) Uani 1 1 d . . . . .
H12 H 0.192526 0.620346 0.983329 0.084 Uiso 1 1 calc R U . . .
C13 C 0.23143(16) 0.5785(3) 0.89440(19) 0.0650(8) Uani 1 1 d . . . . .
H13 H 0.270716 0.599150 0.912755 0.078 Uiso 1 1 calc R U . . .
C14 C 0.58685(14) 0.2636(3) 0.45153(17) 0.0555(7) Uani 1 1 d . . . . .
H14 H 0.555350 0.215191 0.441926 0.067 Uiso 1 1 calc R U . . .
C15 C 0.63871(14) 0.2474(2) 0.41987(17) 0.0550(7) Uani 1 1 d . . . . .
H15 H 0.641390 0.190041 0.389080 0.066 Uiso 1 1 calc R U . . .
C16 C 0.68715(13) 0.3162(2) 0.43362(16) 0.0505(6) Uani 1 1 d . . . . .
C17 C 0.67958(14) 0.3993(3) 0.48025(18) 0.0578(7) Uani 1 1 d . . . . .
H17 H 0.710964 0.447506 0.491692 0.069 Uiso 1 1 calc R U . . .
C18 C 0.62615(15) 0.4110(3) 0.50959(18) 0.0593(7) Uani 1 1 d . . . . .
H18 H 0.622412 0.467489 0.540819 0.071 Uiso 1 1 calc R U . . .
C19 C 0.74296(14) 0.2987(3) 0.40037(17) 0.0558(7) Uani 1 1 d . . . . .
H19 H 0.744476 0.239517 0.370959 0.067 Uiso 1 1 calc R U . . .
C20 C 0.79120(14) 0.3602(2) 0.40887(18) 0.0550(7) Uani 1 1 d . . . . .
H20 H 0.787673 0.420937 0.436208 0.066 Uiso 1 1 calc R U . . .
C21 C 0.84963(13) 0.3456(2) 0.38088(17) 0.0522(7) Uani 1 1 d . . . . .
C22 C 0.86123(14) 0.2658(3) 0.33310(19) 0.0636(8) Uani 1 1 d . . . . .
H22 H 0.830165 0.220051 0.314910 0.076 Uiso 1 1 calc R U . . .
C23 C 0.91845(16) 0.2540(3) 0.3125(2) 0.0693(9) Uani 1 1 d . . . . .
H23 H 0.925564 0.200500 0.280224 0.083 Uiso 1 1 calc R U . . .
C24 C 0.96493(15) 0.3197(3) 0.3387(2) 0.0666(9) Uani 1 1 d . . . . .
H24 H 1.003671 0.309941 0.325298 0.080 Uiso 1 1 calc R U . . .
C25 C 0.95391(15) 0.4005(3) 0.3850(2) 0.0664(8) Uani 1 1 d . . . . .
H25 H 0.985218 0.445873 0.402960 0.080 Uiso 1 1 calc R U . . .
C26 C 0.89686(15) 0.4138(3) 0.40465(18) 0.0610(8) Uani 1 1 d . . . . .
H26 H 0.889581 0.470073 0.434660 0.073 Uiso 1 1 calc R U . . .
S1 S 0.39646(4) 0.24736(7) 0.40242(4) 0.0609(2) Uani 1 1 d . . . . .
F1 F 0.39389(14) 0.2494(2) 0.26080(11) 0.1015(8) Uani 1 1 d . . . . .
F2 F 0.45221(15) 0.13394(19) 0.31372(15) 0.1090(9) Uani 1 1 d . . . . .
F3 F 0.47909(13) 0.2936(3) 0.31953(14) 0.1160(10) Uani 1 1 d . . . . .
O1 O 0.34164(12) 0.1864(3) 0.38837(17) 0.0966(9) Uani 1 1 d . . . . .
O2 O 0.38883(18) 0.3574(2) 0.40533(19) 0.1058(11) Uani 1 1 d . . . . .
O3 O 0.44049(10) 0.2071(2) 0.45940(12) 0.0730(7) Uani 1 1 d . . . . .
C27 C 0.43220(18) 0.2289(3) 0.32024(19) 0.0687(9) Uani 1 1 d . . . . .

loop_
_atom_site_aniso_label
_atom_site_aniso_U_11
_atom_site_aniso_U_22
_atom_site_aniso_U_33
_atom_site_aniso_U_23
_atom_site_aniso_U_13
_atom_site_aniso_U_12
Ag1 0.05830(16) 0.0852(2) 0.07026(18) -0.00234(12) 0.02761(12) 0.00240(12)
N1 0.0606(15) 0.0558(14) 0.0573(14) -0.0034(12) 0.0215(12) 0.0039(12)
N2 0.0519(14) 0.0593(15) 0.0578(14) 0.0053(12) 0.0138(11) -0.0023(11)
C1 0.066(2) 0.0572(18) 0.068(2) -0.0111(15) 0.0287(16) -0.0046(15)
C2 0.067(2) 0.065(2) 0.067(2) -0.0042(16) 0.0263(16) -0.0001(16)
C3 0.0644(18) 0.0531(17) 0.0580(17) 0.0041(14) 0.0178(14) 0.0083(15)
C4 0.085(2) 0.0586(19) 0.0595(19) -0.0146(15) 0.0191(17) 0.0092(17)
C5 0.067(2) 0.0590(19) 0.070(2) -0.0038(16) 0.0122(16) -0.0039(16)
C6A 0.0537(19) 0.0564(19) 0.0552(18) 0.0009(15) 0.0127(15) 0.0005(15)
C7A 0.0494(18) 0.059(2) 0.0549(19) 0.0018(15) 0.0118(15) 0.0041(15)
C6B 0.047(6) 0.055(6) 0.054(6) -0.002(6) 0.017(6) 0.008(6)
C7B 0.048(6) 0.056(6) 0.058(6) 0.000(6) 0.014(6) 0.002(6)
C8 0.0536(16) 0.0540(17) 0.0693(19) 0.0164(15) 0.0234(14) 0.0167(14)
C9 0.0638(19) 0.0649(19) 0.0597(18) 0.0059(15) 0.0193(15) 0.0124(16)
C10 0.0545(17) 0.068(2) 0.073(2) 0.0076(17) 0.0215(15) 0.0106(15)
C11 0.067(2) 0.065(2) 0.072(2) 0.0106(17) 0.0276(17) 0.0196(16)
C12 0.079(2) 0.073(2) 0.0601(19) 0.0035(17) 0.0166(17) 0.0199(19)
C13 0.0603(19) 0.070(2) 0.065(2) 0.0075(17) 0.0098(15) 0.0101(16)
C14 0.0517(16) 0.0578(18) 0.0578(17) 0.0002(14) 0.0098(13) -0.0061(14)
C15 0.0534(16) 0.0560(17) 0.0559(17) -0.0048(14) 0.0086(13) -0.0040(13)
C16 0.0475(15) 0.0535(16) 0.0511(15) 0.0034(13) 0.0082(12) 0.0011(13)
C17 0.0502(16) 0.0567(17) 0.0672(19) -0.0038(15) 0.0099(14) -0.0078(14)
C18 0.0635(19) 0.0543(17) 0.0620(18) -0.0060(14) 0.0153(15) -0.0014(15)
C19 0.0531(16) 0.0592(18) 0.0560(17) 0.0002(14) 0.0109(13) 0.0002(14)
C20 0.0519(16) 0.0572(17) 0.0575(17) 0.0006(13) 0.0133(13) 0.0012(14)
C21 0.0480(15) 0.0575(17) 0.0526(16) 0.0042(13) 0.0119(12) 0.0021(13)
C22 0.0508(17) 0.075(2) 0.0671(19) -0.0144(17) 0.0149(14) -0.0072(15)
C23 0.069(2) 0.072(2) 0.071(2) -0.0119(17) 0.0266(17) -0.0004(18)
C24 0.0505(17) 0.078(2) 0.076(2) 0.0063(18) 0.0237(16) 0.0052(16)
C25 0.0528(18) 0.070(2) 0.078(2) 0.0028(18) 0.0174(16) -0.0090(16)
C26 0.0590(18) 0.0603(19) 0.0661(19) -0.0040(15) 0.0178(15) -0.0062(15)
S1 0.0548(4) 0.0779(5) 0.0507(4) -0.0081(4) 0.0088(3) 0.0068(4)
F1 0.154(2) 0.0957(17) 0.0495(11) 0.0027(11) -0.0070(13) -0.0007(16)
F2 0.157(3) 0.0853(17) 0.0928(17) -0.0043(13) 0.0492(17) 0.0407(16)
F3 0.122(2) 0.146(2) 0.0874(17) 0.0044(16) 0.0416(15) -0.0511(19)
O1 0.0542(14) 0.142(3) 0.0921(19) -0.0025(19) 0.0055(13) -0.0219(16)
O2 0.134(3) 0.084(2) 0.095(2) -0.0310(16) -0.003(2) 0.0290(18)
O3 0.0584(13) 0.107(2) 0.0528(12) 0.0135(13) 0.0059(10) -0.0017(13)
C27 0.089(2) 0.063(2) 0.0558(19) -0.0003(15) 0.0141(17) -0.0021(19)

loop_
_atom_type_symbol
_atom_type_description
_atom_type_scat_dispersion_real
_atom_type_scat_dispersion_imag
_atom_type_scat_source
C C 0.0181 0.0091 'International Tables Vol C Tables 4.2.6.8 and 6.1.1.4'
H H 0.0000 0.0000 'International Tables Vol C Tables 4.2.6.8 and 6.1.1.4'
Ag Ag 0.1306 4.2820 'International Tables Vol C Tables 4.2.6.8 and 6.1.1.4'
F F 0.0727 0.0534 'International Tables Vol C Tables 4.2.6.8 and 6.1.1.4'
N N 0.0311 0.0180 'International Tables Vol C Tables 4.2.6.8 and 6.1.1.4'
O O 0.0492 0.0322 'International Tables Vol C Tables 4.2.6.8 and 6.1.1.4'
S S 0.3331 0.5567 'International Tables Vol C Tables 4.2.6.8 and 6.1.1.4'

loop_
_exptl_crystal_face_index_h
_exptl_crystal_face_index_k
_exptl_crystal_face_index_l
_exptl_crystal_face_perp_dist
-9 6 0 0.0397
-6 4 -9 0.0622
4 -8 1 0.0231
-11 -5 -1 0.0667
3 1 -12 0.0694
14 1 1 0.0764
9 4 6 0.0803
-1 -2 -11 0.0532
6 6 -6 0.0913
5 -4 9 0.0547
-8 -6 4 0.0617
7 -5 -9 0.0599
-6 5 9 0.0674
-9 -6 -4 0.0615
0 0 12 0.0627
-12 -4 0 0.0713
13 4 -4 0.0830

loop_
_geom_angle_atom_site_label_1
_geom_angle_atom_site_label_2
_geom_angle_atom_site_label_3
_geom_angle
_geom_angle_site_symmetry_1
_geom_angle_site_symmetry_3
_geom_angle_publ_flag
N1 Ag1 O3 98.33(9) . . ?
N2 Ag1 N1 170.73(10) . . ?
N2 Ag1 O3 90.94(9) . . ?
C1 N1 Ag1 120.3(2) . . ?
C1 N1 C5 115.7(3) . . ?
C5 N1 Ag1 124.0(2) . . ?
C14 N2 Ag1 122.5(2) . . ?
C14 N2 C18 116.1(3) . . ?
C18 N2 Ag1 121.3(2) . . ?
N1 C1 H1 117.9 . . ?
N1 C1 C2 124.2(3) . . ?
C2 C1 H1 117.9 . . ?
C1 C2 H2 119.6 . . ?
C3 C2 C1 120.9(3) . . ?
C3 C2 H2 119.6 . . ?
C2 C3 C4 115.8(3) . . ?
C2 C3 C6A 119.2(3) . . ?
C2 C3 C6B 157.0(12) . . ?
C4 C3 C6A 124.9(3) . . ?
C4 C3 C6B 85.9(12) . . ?
C3 C4 H4 119.5 . . ?
C3 C4 C5 121.0(3) . . ?
C5 C4 H4 119.5 . . ?
N1 C5 C4 122.4(3) . . ?
N1 C5 H5 118.8 . . ?
C4 C5 H5 118.8 . . ?
C3 C6A H6A 118.0 . . ?
C7A C6A C3 123.9(3) . . ?
C7A C6A H6A 118.0 . . ?
C6A C7A H7A 118.0 . . ?
C6A C7A C8 124.0(4) . . ?
C8 C7A H7A 118.0 . . ?
C3 C6B H6B 123.3 . . ?
C7B C6B C3 113(2) . . ?
C7B C6B H6B 123.3 . . ?
C6B C7B H7B 117.5 . . ?
C6B C7B C8 125(3) . . ?
C8 C7B H7B 117.5 . . ?
C9 C8 C7A 124.2(3) . . ?
C9 C8 C7B 96.7(13) . . ?
C13 C8 C7A 117.2(3) . . ?
C13 C8 C7B 144.2(13) . . ?
C13 C8 C9 118.6(3) . . ?
C8 C9 H9 120.0 . . ?
C10 C9 C8 120.1(3) . . ?
C10 C9 H9 120.0 . . ?
C9 C10 H10 120.1 . . ?
C11 C10 C9 119.8(3) . . ?
C11 C10 H10 120.1 . . ?
C10 C11 H11 119.5 . . ?
C12 C11 C10 121.0(3) . . ?
C12 C11 H11 119.5 . . ?
C11 C12 H12 120.1 . . ?
C11 C12 C13 119.9(3) . . ?
C13 C12 H12 120.1 . . ?
C8 C13 H13 119.7 . . ?
C12 C13 C8 120.7(3) . . ?
C12 C13 H13 119.7 . . ?
N2 C14 H14 118.0 . . ?
N2 C14 C15 124.0(3) . . ?
C15 C14 H14 118.0 . . ?
C14 C15 H15 120.0 . . ?
C14 C15 C16 120.0(3) . . ?
C16 C15 H15 120.0 . . ?
C15 C16 C17 116.4(3) . . ?
C15 C16 C19 120.2(3) . . ?
C17 C16 C19 123.4(3) . . ?
C16 C17 H17 119.8 . . ?
C18 C17 C16 120.4(3) . . ?
C18 C17 H17 119.8 . . ?
N2 C18 C17 123.1(3) . . ?
N2 C18 H18 118.5 . . ?
C17 C18 H18 118.5 . . ?
C16 C19 H19 117.5 . . ?
C20 C19 C16 125.1(3) . . ?
C20 C19 H19 117.5 . . ?
C19 C20 H20 115.8 . . ?
C19 C20 C21 128.4(3) . . ?
C21 C20 H20 115.8 . . ?
C22 C21 C20 124.0(3) . . ?
C26 C21 C20 118.3(3) . . ?
C26 C21 C22 117.7(3) . . ?
C21 C22 H22 119.8 . . ?
C23 C22 C21 120.3(3) . . ?
C23 C22 H22 119.8 . . ?
C22 C23 H23 119.5 . . ?
C24 C23 C22 121.1(3) . . ?
C24 C23 H23 119.5 . . ?
C23 C24 H24 120.3 . . ?
C23 C24 C25 119.3(3) . . ?
C25 C24 H24 120.3 . . ?
C24 C25 H25 120.0 . . ?
C26 C25 C24 119.9(3) . . ?
C26 C25 H25 120.0 . . ?
C21 C26 H26 119.2 . . ?
C25 C26 C21 121.6(3) . . ?
C25 C26 H26 119.2 . . ?
O1 S1 C27 103.23(18) . . ?
O2 S1 O1 116.1(2) . . ?
O2 S1 O3 113.58(19) . . ?
O2 S1 C27 103.1(2) . . ?
O3 S1 O1 114.83(18) . . ?
O3 S1 C27 103.68(16) . . ?
S1 O3 Ag1 112.88(15) . . ?
F1 C27 S1 111.3(3) . . ?
F1 C27 F3 106.9(3) . . ?
F2 C27 S1 112.9(3) . . ?
F2 C27 F1 107.3(3) . . ?
F2 C27 F3 107.4(4) . . ?
F3 C27 S1 110.7(3) . . ?

loop_
_geom_bond_atom_site_label_1
_geom_bond_atom_site_label_2
_geom_bond_distance
_geom_bond_site_symmetry_2
_geom_bond_publ_flag
Ag1 N1 2.141(2) . ?
Ag1 N2 2.133(3) . ?
Ag1 O3 2.755(3) . ?
N1 C1 1.332(4) . ?
N1 C5 1.345(4) . ?
N2 C14 1.333(4) . ?
N2 C18 1.349(4) . ?
C1 H1 0.9300 . ?
C1 C2 1.378(5) . ?
C2 H2 0.9300 . ?
C2 C3 1.360(5) . ?
C3 C4 1.380(5) . ?
C3 C6A 1.487(4) . ?
C3 C6B 1.50(2) . ?
C4 H4 0.9300 . ?
C4 C5 1.394(5) . ?
C5 H5 0.9300 . ?
C6A H6A 0.9300 . ?
C6A C7A 1.322(5) . ?
C7A H7A 0.9300 . ?
C7A C8 1.469(4) . ?
C6B H6B 0.9300 . ?
C6B C7B 1.32(2) . ?
C7B H7B 0.9300 . ?
C7B C8 1.55(2) . ?
C8 C9 1.402(5) . ?
C8 C13 1.385(5) . ?
C9 H9 0.9300 . ?
C9 C10 1.384(4) . ?
C10 H10 0.9300 . ?
C10 C11 1.372(5) . ?
C11 H11 0.9300 . ?
C11 C12 1.363(5) . ?
C12 H12 0.9300 . ?
C12 C13 1.382(5) . ?
C13 H13 0.9300 . ?
C14 H14 0.9300 . ?
C14 C15 1.367(4) . ?
C15 H15 0.9300 . ?
C15 C16 1.382(4) . ?
C16 C17 1.385(4) . ?
C16 C19 1.464(4) . ?
C17 H17 0.9300 . ?
C17 C18 1.369(4) . ?
C18 H18 0.9300 . ?
C19 H19 0.9300 . ?
C19 C20 1.317(4) . ?
C20 H20 0.9300 . ?
C20 C21 1.464(4) . ?
C21 C22 1.388(4) . ?
C21 C26 1.386(4) . ?
C22 H22 0.9300 . ?
C22 C23 1.376(4) . ?
C23 H23 0.9300 . ?
C23 C24 1.364(5) . ?
C24 H24 0.9300 . ?
C24 C25 1.377(5) . ?
C25 H25 0.9300 . ?
C25 C26 1.367(4) . ?
C26 H26 0.9300 . ?
S1 O1 1.435(3) . ?
S1 O2 1.412(3) . ?
S1 O3 1.433(2) . ?
S1 C27 1.809(4) . ?
F1 C27 1.322(4) . ?
F2 C27 1.297(4) . ?
F3 C27 1.326(4) . ?

loop_
_geom_torsion_atom_site_label_1
_geom_torsion_atom_site_label_2
_geom_torsion_atom_site_label_3
_geom_torsion_atom_site_label_4
_geom_torsion
_geom_torsion_site_symmetry_1
_geom_torsion_site_symmetry_2
_geom_torsion_site_symmetry_3
_geom_torsion_site_symmetry_4
_geom_torsion_publ_flag
Ag1 N1 C1 C2 179.9(3) . . . . ?
Ag1 N1 C5 C4 -179.0(3) . . . . ?
Ag1 N2 C14 C15 -177.8(2) . . . . ?
Ag1 N2 C18 C17 177.4(3) . . . . ?
N1 C1 C2 C3 -1.1(6) . . . . ?
N2 C14 C15 C16 1.2(5) . . . . ?
C1 N1 C5 C4 0.4(5) . . . . ?
C1 C2 C3 C4 0.8(5) . . . . ?
C1 C2 C3 C6A -179.5(3) . . . . ?
C1 C2 C3 C6B -159(3) . . . . ?
C2 C3 C4 C5 0.1(5) . . . . ?
C2 C3 C6A C7A 171.0(3) . . . . ?
C2 C3 C6B C7B -31(5) . . . . ?
C3 C4 C5 N1 -0.7(6) . . . . ?
C3 C6A C7A C8 -178.5(3) . . . . ?
C3 C6B C7B C8 179(2) . . . . ?
C4 C3 C6A C7A -9.4(5) . . . . ?
C4 C3 C6B C7B 168(3) . . . . ?
C5 N1 C1 C2 0.4(5) . . . . ?
C6A C3 C4 C5 -179.6(3) . . . . ?
C6A C7A C8 C9 -14.5(5) . . . . ?
C6A C7A C8 C13 165.3(3) . . . . ?
C7A C8 C9 C10 179.0(3) . . . . ?
C7A C8 C13 C12 -177.9(3) . . . . ?
C6B C3 C4 C5 172.2(12) . . . . ?
C6B C7B C8 C9 174(3) . . . . ?
C6B C7B C8 C13 -15(5) . . . . ?
C7B C8 C9 C10 173.2(14) . . . . ?
C7B C8 C13 C12 -168(2) . . . . ?
C8 C9 C10 C11 -0.4(5) . . . . ?
C9 C8 C13 C12 1.8(5) . . . . ?
C9 C10 C11 C12 0.5(5) . . . . ?
C10 C11 C12 C13 0.5(5) . . . . ?
C11 C12 C13 C8 -1.7(5) . . . . ?
C13 C8 C9 C10 -0.8(5) . . . . ?
C14 N2 C18 C17 1.4(5) . . . . ?
C14 C15 C16 C17 0.2(4) . . . . ?
C14 C15 C16 C19 179.5(3) . . . . ?
C15 C16 C17 C18 -0.7(5) . . . . ?
C15 C16 C19 C20 178.8(3) . . . . ?
C16 C17 C18 N2 -0.2(5) . . . . ?
C16 C19 C20 C21 176.5(3) . . . . ?
C17 C16 C19 C20 -2.0(5) . . . . ?
C18 N2 C14 C15 -1.9(5) . . . . ?
C19 C16 C17 C18 -179.9(3) . . . . ?
C19 C20 C21 C22 6.8(5) . . . . ?
C19 C20 C21 C26 -171.7(3) . . . . ?
C20 C21 C22 C23 -176.5(3) . . . . ?
C20 C21 C26 C25 175.3(3) . . . . ?
C21 C22 C23 C24 0.4(6) . . . . ?
C22 C21 C26 C25 -3.3(5) . . . . ?
C22 C23 C24 C25 -1.6(6) . . . . ?
C23 C24 C25 C26 0.3(6) . . . . ?
C24 C25 C26 C21 2.2(6) . . . . ?
C26 C21 C22 C23 2.0(5) . . . . ?
O1 S1 O3 Ag1 -140.76(17) . . . . ?
O1 S1 C27 F1 51.5(3) . . . . ?
O1 S1 C27 F2 -69.3(3) . . . . ?
O1 S1 C27 F3 170.2(3) . . . . ?
O2 S1 O3 Ag1 -3.8(2) . . . . ?
O2 S1 C27 F1 -69.8(3) . . . . ?
O2 S1 C27 F2 169.5(3) . . . . ?
O2 S1 C27 F3 49.0(3) . . . . ?
O3 S1 C27 F1 171.6(3) . . . . ?
O3 S1 C27 F2 50.8(3) . . . . ?
O3 S1 C27 F3 -69.7(3) . . . . ?
C27 S1 O3 Ag1 107.38(15) . . . . ?

loop_
_exptl_oxdiff_crystal_face_indexfrac_h
_exptl_oxdiff_crystal_face_indexfrac_k
_exptl_oxdiff_crystal_face_indexfrac_l
_exptl_oxdiff_crystal_face_x
_exptl_oxdiff_crystal_face_y
_exptl_oxdiff_crystal_face_z
-8.7836 6.4812 -0.2296 0.9828 -0.1287 0.1325
-6.0424 3.5609 -8.8143 0.7299 0.6238 0.2795
3.6524 -7.9144 1.0887 -0.9676 0.0251 0.2513
-10.5854 -5.4529 -0.6232 -0.1872 0.0059 0.9823
3.1017 1.3550 -11.7299 0.2320 0.9686 -0.0898
13.8048 1.2316 1.3372 -0.3755 0.0086 -0.9268
9.1429 3.9576 6.2003 -0.0127 -0.4575 -0.8891
-0.5850 -1.8377 -11.4783 0.0246 0.9455 0.3248
6.0402 6.4697 -6.0513 0.5644 0.4836 -0.6690
4.5029 -4.2661 8.9581 -0.7520 -0.6428 -0.1456
-8.2220 -6.2813 4.4947 -0.4424 -0.3795 0.8126
6.6563 -4.6646 -8.7933 -0.5668 0.8236 0.0222
-6.3573 4.7628 8.8072 0.5663 -0.8229 -0.0464
-8.9852 -5.5187 -3.8281 -0.1953 0.2819 0.9394
0.0605 -0.2515 11.8343 -0.2293 -0.9584 -0.1700
-12.3688 -4.1318 0.1598 -0.0012 -0.0877 0.9961
12.5244 3.6608 -3.8198 0.0090 0.3913 -0.9202
